data_4121347
loop_
_publ_author_name
'Jerome R. Robinson'
'Zachary Gordon'
'Corwin H. Booth'
'Patrick J. Carroll'
'Patrick J. Walsh'
'Eric J. Schelter'

_publ_section_title
;
 Tuning Reactivity and Electronic Properties through Ligand Reorganization
 within a Cerium Heterobimetallic Framework
;
_journal_name_full 'Journal of the American Chemical Society'
_journal_page_first 19016
_journal_page_last 19024
_journal_paper_doi 10.1021/ja410688w
_journal_volume 135
_journal_year 2013
_chemical_formula_sum 'C72 H72 Ce Li3 N6 O6'
_chemical_formula_weight 1278.30
_space_group_IT_number 5
_symmetry_cell_setting monoclinic
_symmetry_Int_Tables_number 5
_symmetry_space_group_name_Hall 'C 2y'
_symmetry_space_group_name_H-M 'C 1 2 1'
_atom_sites_solution_hydrogens geom
_atom_sites_solution_primary direct
_audit_creation_method SHELXL-97
_cell_angle_alpha 90.00
_cell_angle_beta 117.814(3)
_cell_angle_gamma 90.00
_cell_formula_units_Z 4
_cell_length_a 21.2574(16)
_cell_length_b 15.4522(11)
_cell_length_c 22.0986(16)
_cell_measurement_temperature 143(1)
_cell_volume 6420.2(8)
_computing_data_collection 'Bruker APEX2'
_computing_data_reduction 'Bruker SAINT'
_computing_structure_refinement 'SHELXL-97 (Sheldrick, 2008)'
_computing_structure_solution 'SHELXS-97 (Sheldrick, 2008)'
_diffrn_ambient_temperature 143(1)
_diffrn_measured_fraction_theta_full 0.989
_diffrn_measured_fraction_theta_max 0.989
_diffrn_measurement_device 'CCD Area Detector'
_diffrn_measurement_device_type 'Bruker APEXII'
_diffrn_measurement_method 'phi and omega scans'
_diffrn_radiation_monochromator graphite
_diffrn_radiation_source 'sealed tube'
_diffrn_radiation_type MoK\a
_diffrn_radiation_wavelength 0.71073
_diffrn_reflns_av_R_equivalents 0.1341
_diffrn_reflns_av_sigmaI/netI 0.0506
_diffrn_reflns_limit_h_max 24
_diffrn_reflns_limit_h_min -27
_diffrn_reflns_limit_k_max 20
_diffrn_reflns_limit_k_min 0
_diffrn_reflns_limit_l_max 28
_diffrn_reflns_limit_l_min 0
_diffrn_reflns_number 88083
_diffrn_reflns_theta_full 27.60
_diffrn_reflns_theta_max 27.60
_diffrn_reflns_theta_min 1.71
_exptl_absorpt_coefficient_mu 0.766
_exptl_absorpt_correction_T_max 0.7456
_exptl_absorpt_correction_T_min 0.5055
_exptl_absorpt_correction_type multi-scan
_exptl_absorpt_process_details '(SADABS; Sheldrick, 2007)'
_exptl_crystal_density_diffrn 1.322
_exptl_crystal_F_000 2644
_exptl_crystal_size_max 0.24
_exptl_crystal_size_mid 0.08
_exptl_crystal_size_min 0.02
_refine_diff_density_max 2.022
_refine_diff_density_min -1.165
_refine_diff_density_rms 0.112
_refine_ls_abs_structure_details 'Flack H D (1983), Acta Cryst. A39, 876-881'
_refine_ls_abs_structure_Flack 0.141(19)
_refine_ls_extinction_method none
_refine_ls_goodness_of_fit_ref 1.085
_refine_ls_hydrogen_treatment constr
_refine_ls_matrix_type full
_refine_ls_number_parameters 802
_refine_ls_number_reflns 7636
_refine_ls_number_restraints 1
_refine_ls_restrained_S_all 1.085
_refine_ls_R_factor_all 0.0651
_refine_ls_R_factor_gt 0.0597
_refine_ls_shift/su_max 0.016
_refine_ls_shift/su_mean 0.002
_refine_ls_structure_factor_coef Fsqd
_refine_ls_weighting_details 'calc w=1/[\s^2^(Fo^2^)+(0.0889P)^2^+24.4031P] where P=(Fo^2^+2Fc^2^)/3'
_refine_ls_weighting_scheme calc
_refine_ls_wR_factor_gt 0.1628
_refine_ls_wR_factor_ref 0.1658
_reflns_number_gt 6942
_reflns_number_total 7636
_reflns_threshold_expression >2sigma(I)
_cod_data_source_file ja410688w_si_002_05.cif
_cod_data_source_block UP4092
_cod_original_sg_symbol_H-M 'C 2 '
_cod_database_code 4121347

loop_
_symmetry_equiv_pos_as_xyz
'x, y, z'
'-x, y, -z'
'x+1/2, y+1/2, z'
'-x+1/2, y+1/2, -z'

loop_
_atom_site_label
_atom_site_type_symbol
_atom_site_fract_x
_atom_site_fract_y
_atom_site_fract_z
_atom_site_U_iso_or_equiv
_atom_site_adp_type
_atom_site_occupancy
_atom_site_symmetry_multiplicity
_atom_site_calc_flag
_atom_site_refinement_flags
Ce1 Ce 0.5000 0.38463(3) 1.0000 0.03852(19) Uani 1 2 d S
O1 O 0.6088(2) 0.3758(4) 1.1036(3) 0.0307(10) Uani 1 1 d .
O2 O 0.5477(3) 0.2618(4) 0.9732(3) 0.0336(11) Uani 1 1 d .
O3 O 0.4245(3) 0.5024(4) 0.9945(3) 0.0318(13) Uani 1 1 d .
N1 N 0.3229(4) 0.5630(5) 0.8270(4) 0.0421(16) Uani 1 1 d .
H1a H 0.3563 0.6057 0.8414 0.056 Uiso 1 1 calc R
N2 N 0.2472(4) 0.5041(6) 0.8966(4) 0.0513(19) Uani 1 1 d .
H2a H 0.2256 0.4528 0.8954 0.068 Uiso 1 1 calc R
N3 N 0.5262(6) 0.0746(7) 1.0722(6) 0.061(3) Uani 1 1 d .
H3a H 0.5703 0.0840 1.1076 0.081 Uiso 1 1 calc R
C1 C 0.6369(4) 0.2991(5) 1.1308(3) 0.0286(14) Uani 1 1 d .
C2 C 0.6336(4) 0.2703(6) 1.1912(4) 0.0365(17) Uani 1 1 d .
H2 H 0.6124 0.3059 1.2105 0.049 Uiso 1 1 calc R
C3 C 0.6606(5) 0.1929(6) 1.2209(4) 0.0418(19) Uani 1 1 d .
H3 H 0.6578 0.1765 1.2600 0.056 Uiso 1 1 calc R
C4 C 0.6930(4) 0.1368(6) 1.1927(4) 0.0367(16) Uani 1 1 d .
C5 C 0.7183(5) 0.0527(6) 1.2201(5) 0.048(2) Uani 1 1 d .
H5 H 0.7143 0.0343 1.2582 0.063 Uiso 1 1 calc R
C6 C 0.7477(5) -0.0006(6) 1.1921(5) 0.049(2) Uani 1 1 d .
H6 H 0.7646 -0.0546 1.2115 0.065 Uiso 1 1 calc R
C7 C 0.7528(5) 0.0254(5) 1.1333(5) 0.045(2) Uani 1 1 d .
H7 H 0.7737 -0.0112 1.1144 0.060 Uiso 1 1 calc R
C8 C 0.7270(4) 0.1047(5) 1.1039(4) 0.0340(16) Uani 1 1 d .
H8 H 0.7297 0.1207 1.0646 0.045 Uiso 1 1 calc R
C9 C 0.6963(4) 0.1626(5) 1.1330(3) 0.0291(14) Uani 1 1 d .
C10 C 0.6690(3) 0.2456(5) 1.1028(3) 0.0266(14) Uani 1 1 d .
C11 C 0.6727(4) 0.2714(5) 1.0390(3) 0.0270(14) Uani 1 1 d .
C12 C 0.7386(4) 0.2924(4) 1.0411(4) 0.0290(14) Uani 1 1 d .
C13 C 0.8037(4) 0.2938(5) 1.1030(4) 0.0333(16) Uani 1 1 d .
H13 H 0.8036 0.2801 1.1439 0.044 Uiso 1 1 calc R
C14 C 0.8656(5) 0.3147(6) 1.1037(5) 0.0430(19) Uani 1 1 d .
H14 H 0.9073 0.3138 1.1451 0.057 Uiso 1 1 calc R
C15 C 0.8693(5) 0.3375(7) 1.0442(5) 0.047(2) Uani 1 1 d .
H15 H 0.9125 0.3527 1.0462 0.063 Uiso 1 1 calc R
C16 C 0.8084(6) 0.3371(7) 0.9831(5) 0.048(2) Uani 1 1 d .
H16 H 0.8104 0.3510 0.9431 0.064 Uiso 1 1 calc R
C17 C 0.7428(5) 0.3158(5) 0.9804(4) 0.0334(17) Uani 1 1 d .
C18 C 0.6798(5) 0.3161(6) 0.9177(4) 0.0394(19) Uani 1 1 d .
H18 H 0.6816 0.3292 0.8775 0.052 Uiso 1 1 calc R
C19 C 0.6160(5) 0.2974(6) 0.9155(4) 0.0425(19) Uani 1 1 d .
H19 H 0.5750 0.2978 0.8735 0.057 Uiso 1 1 calc R
C20 C 0.6107(4) 0.2769(5) 0.9771(4) 0.0299(15) Uani 1 1 d .
C21 C 0.4523(4) 0.5663(5) 1.0392(3) 0.0277(14) Uani 1 1 d .
C22 C 0.4412(4) 0.5694(6) 1.0981(4) 0.0355(16) Uani 1 1 d .
H22 H 0.4114 0.5285 1.1022 0.047 Uiso 1 1 calc R
C23 C 0.4714(4) 0.6281(6) 1.1472(4) 0.0382(17) Uani 1 1 d .
H23 H 0.4622 0.6280 1.1843 0.051 Uiso 1 1 calc R
C24 C 0.5174(4) 0.6905(5) 1.1432(4) 0.0281(14) Uani 1 1 d .
C25 C 0.5536(4) 0.7523(6) 1.1965(4) 0.0357(17) Uani 1 1 d .
H25 H 0.5452 0.7526 1.2342 0.048 Uiso 1 1 calc R
C26 C 0.5994(5) 0.8099(7) 1.1934(4) 0.040(2) Uani 1 1 d .
H26 H 0.6220 0.8498 1.2284 0.053 Uiso 1 1 calc R
C27 C 0.6130(5) 0.8094(6) 1.1359(4) 0.0416(19) Uani 1 1 d .
H27 H 0.6462 0.8475 1.1345 0.055 Uiso 1 1 calc R
C28 C 0.5780(4) 0.7541(5) 1.0836(4) 0.0332(15) Uani 1 1 d .
H28 H 0.5860 0.7567 1.0457 0.044 Uiso 1 1 calc R
C29 C 0.5294(4) 0.6919(5) 1.0846(4) 0.0231(15) Uani 1 1 d .
C30 C 0.4942(4) 0.6299(5) 1.0314(3) 0.0260(13) Uani 1 1 d .
C31 C 0.2546(6) 0.6010(9) 0.8135(7) 0.077(4) Uani 1 1 d .
H31a H 0.2632 0.6536 0.8402 0.102 Uiso 1 1 calc R
H31b H 0.2288 0.6169 0.7655 0.102 Uiso 1 1 calc R
C32 C 0.2101(6) 0.5429(11) 0.8297(7) 0.081(4) Uani 1 1 d .
H32a H 0.1697 0.5751 0.8270 0.108 Uiso 1 1 calc R
H32b H 0.1919 0.4973 0.7956 0.108 Uiso 1 1 calc R
C33 C 0.3248(9) 0.5177(11) 0.7696(6) 0.089(5) Uani 1 1 d .
H33a H 0.2956 0.4669 0.7587 0.134 Uiso 1 1 calc R
H33b H 0.3729 0.5014 0.7821 0.134 Uiso 1 1 calc R
H33C H 0.3072 0.5553 0.7305 0.134 Uiso 1 1 calc R
C34 C 0.2484(8) 0.5548(10) 0.9516(7) 0.080(4) Uani 1 1 d .
H34a H 0.2795 0.6035 0.9603 0.120 Uiso 1 1 calc R
H34b H 0.2651 0.5199 0.9921 0.120 Uiso 1 1 calc R
H34c H 0.2012 0.5751 0.9392 0.120 Uiso 1 1 calc R
C35 C 0.5268(7) -0.0015(9) 1.0375(8) 0.089(6) Uani 1 1 d .
H35a H 0.5173 -0.0504 1.0594 0.119 Uiso 1 1 calc R
H35b H 0.5740 -0.0092 1.0417 0.119 Uiso 1 1 calc R
C36 C 0.4740(8) 0.0723(12) 1.0977(8) 0.097(5) Uani 1 1 d .
H36a H 0.4273 0.0811 1.0604 0.146 Uiso 1 1 calc R
H36b H 0.4845 0.1171 1.1311 0.146 Uiso 1 1 calc R
H36c H 0.4760 0.0170 1.1184 0.146 Uiso 1 1 calc R
Li1 Li 0.3475(7) 0.4770(9) 0.9082(7) 0.035(3) Uani 1 1 d .
Li2 Li 0.5000 0.1759(16) 1.0000 0.036(5) Uani 1 2 d S
Ce1' Ce 0.5000 0.63152(4) 0.5000 0.0478(2) Uani 1 2 d S
O1' O 0.5061(3) 0.6447(4) 0.3947(3) 0.0346(11) Uani 1 1 d .
O2' O 0.5743(3) 0.7569(4) 0.5231(3) 0.0387(12) Uani 1 1 d .
O3' O 0.4299(3) 0.5172(4) 0.5084(3) 0.0353(14) Uani 1 1 d .
N1' N 0.5003(4) 0.4569(5) 0.6779(3) 0.0383(15) Uani 1 1 d .
H1a' H 0.5073 0.4077 0.6591 0.051 Uiso 1 1 calc R
N2' N 0.3519(4) 0.4926(5) 0.6077(4) 0.0428(17) Uani 1 1 d .
H2a' H 0.3406 0.5322 0.6316 0.057 Uiso 1 1 calc R
N3' N 0.5445(6) 0.9393(7) 0.5727(5) 0.055(2) Uani 1 1 d .
H3a' H 0.5343 0.9285 0.6077 0.073 Uiso 1 1 calc R
C1' C 0.5059(4) 0.7210(5) 0.3672(4) 0.0308(15) Uani 1 1 d .
C2' C 0.4424(4) 0.7524(6) 0.3104(4) 0.0375(17) Uani 1 1 d .
H2' H 0.4016 0.7184 0.2930 0.050 Uiso 1 1 calc R
C3' C 0.4402(4) 0.8303(6) 0.2814(4) 0.0390(18) Uani 1 1 d .
H3' H 0.3977 0.8490 0.2452 0.052 Uiso 1 1 calc R
C4' C 0.5011(4) 0.8840(6) 0.3050(4) 0.0356(15) Uani 1 1 d .
C5' C 0.5002(6) 0.9652(6) 0.2754(5) 0.048(2) Uani 1 1 d .
H5' H 0.4582 0.9841 0.2386 0.064 Uiso 1 1 calc R
C6' C 0.5582(6) 1.0162(6) 0.2986(5) 0.051(2) Uani 1 1 d .
H6' H 0.5563 1.0687 0.2772 0.068 Uiso 1 1 calc R
C7' C 0.6213(5) 0.9898(6) 0.3550(6) 0.049(2) Uani 1 1 d .
H7' H 0.6613 1.0252 0.3717 0.065 Uiso 1 1 calc R
C8' C 0.6240(4) 0.9116(5) 0.3857(4) 0.0351(16) Uani 1 1 d .
H8' H 0.6661 0.8951 0.4234 0.047 Uiso 1 1 calc R
C9' C 0.5650(4) 0.8558(5) 0.3619(3) 0.0283(14) Uani 1 1 d .
C10' C 0.5665(4) 0.7739(5) 0.3923(3) 0.0270(13) Uani 1 1 d .
C11' C 0.6333(4) 0.7449(5) 0.4544(4) 0.0265(13) Uani 1 1 d .
C12' C 0.6952(4) 0.7228(4) 0.4499(4) 0.0266(14) Uani 1 1 d .
C13' C 0.6969(4) 0.7183(5) 0.3867(4) 0.0313(15) Uani 1 1 d .
H13' H 0.6559 0.7310 0.3465 0.042 Uiso 1 1 calc R
C14' C 0.7574(5) 0.6957(6) 0.3834(5) 0.0431(19) Uani 1 1 d .
H14' H 0.7568 0.6931 0.3410 0.057 Uiso 1 1 calc R
C15' C 0.8199(5) 0.6767(7) 0.4422(5) 0.050(2) Uani 1 1 d .
H15' H 0.8610 0.6623 0.4396 0.067 Uiso 1 1 calc R
C16' C 0.8199(5) 0.6796(7) 0.5042(6) 0.047(2) Uani 1 1 d .
H16' H 0.8618 0.6671 0.5436 0.063 Uiso 1 1 calc R
C17' C 0.7578(4) 0.7012(5) 0.5099(4) 0.0328(17) Uani 1 1 d .
C18' C 0.7569(5) 0.7021(6) 0.5726(4) 0.0412(19) Uani 1 1 d .
H18' H 0.7984 0.6889 0.6122 0.055 Uiso 1 1 calc R
C19' C 0.6974(5) 0.7216(7) 0.5773(4) 0.046(2) Uani 1 1 d .
H19' H 0.6986 0.7221 0.6199 0.062 Uiso 1 1 calc R
C20' C 0.6325(4) 0.7416(5) 0.5171(4) 0.0305(15) Uani 1 1 d .
C21' C 0.4141(4) 0.4532(5) 0.4638(4) 0.0279(14) Uani 1 1 d .
C22' C 0.3443(4) 0.4476(6) 0.4067(4) 0.0377(17) Uani 1 1 d .
H22' H 0.3098 0.4866 0.4041 0.050 Uiso 1 1 calc R
C23' C 0.3267(4) 0.3880(7) 0.3567(4) 0.0407(17) Uani 1 1 d .
H23' H 0.2805 0.3860 0.3210 0.054 Uiso 1 1 calc R
C24' C 0.3775(4) 0.3293(5) 0.3583(4) 0.0311(15) Uani 1 1 d .
C25' C 0.3640(5) 0.2698(6) 0.3036(4) 0.0405(18) Uani 1 1 d .
H25' H 0.3186 0.2670 0.2666 0.054 Uiso 1 1 calc R
C26' C 0.4161(6) 0.2176(8) 0.3047(5) 0.049(2) Uani 1 1 d .
H26' H 0.4071 0.1827 0.2673 0.066 Uiso 1 1 calc R
C27' C 0.4827(5) 0.2163(5) 0.3617(4) 0.0375(17) Uani 1 1 d .
H27' H 0.5174 0.1787 0.3629 0.050 Uiso 1 1 calc R
C28' C 0.4978(4) 0.2698(5) 0.4162(4) 0.0306(15) Uani 1 1 d .
H28' H 0.5425 0.2675 0.4543 0.041 Uiso 1 1 calc R
C29' C 0.4462(4) 0.3286(5) 0.4153(4) 0.0235(15) Uani 1 1 d .
C30' C 0.4637(3) 0.3914(5) 0.4699(3) 0.0257(12) Uani 1 1 d .
C31' C 0.4549(6) 0.4337(8) 0.7073(5) 0.058(3) Uani 1 1 d .
H31a' H 0.4532 0.4806 0.7356 0.077 Uiso 1 1 calc R
H31b' H 0.4736 0.3828 0.7359 0.077 Uiso 1 1 calc R
C32' C 0.3815(5) 0.4155(8) 0.6506(5) 0.057(3) Uani 1 1 d .
H32a' H 0.3835 0.3681 0.6228 0.076 Uiso 1 1 calc R
H32b' H 0.3508 0.3982 0.6700 0.076 Uiso 1 1 calc R
C33' C 0.5708(5) 0.4860(8) 0.7289(5) 0.056(3) Uani 1 1 d .
H33a' H 0.5686 0.5461 0.7388 0.085 Uiso 1 1 calc R
H33b' H 0.6041 0.4784 0.7114 0.085 Uiso 1 1 calc R
H33c' H 0.5858 0.4526 0.7700 0.085 Uiso 1 1 calc R
C34' C 0.2874(5) 0.4703(7) 0.5452(5) 0.052(2) Uani 1 1 d .
H34a' H 0.2988 0.4293 0.5192 0.078 Uiso 1 1 calc R
H34b' H 0.2678 0.5216 0.5184 0.078 Uiso 1 1 calc R
H34c' H 0.2532 0.4454 0.5570 0.078 Uiso 1 1 calc R
C35' C 0.5037(10) 1.0198(9) 0.5347(8) 0.086(5) Uani 1 1 d .
H35a' H 0.4570 1.0202 0.5324 0.115 Uiso 1 1 calc R
H35b' H 0.5290 1.0713 0.5589 0.115 Uiso 1 1 calc R
C36' C 0.6201(8) 0.9467(10) 0.6002(8) 0.087(4) Uani 1 1 d .
H36a' H 0.6321 0.9508 0.5635 0.131 Uiso 1 1 calc R
H36b' H 0.6426 0.8966 0.6274 0.131 Uiso 1 1 calc R
H36c' H 0.6363 0.9976 0.6282 0.131 Uiso 1 1 calc R
Li1' Li 0.4381(7) 0.5400(9) 0.5954(7) 0.037(3) Uani 1 1 d .
Li2' Li 0.5000 0.8409(16) 0.5000 0.041(5) Uani 1 2 d S

loop_
_atom_site_aniso_label
_atom_site_aniso_U_11
_atom_site_aniso_U_22
_atom_site_aniso_U_33
_atom_site_aniso_U_23
_atom_site_aniso_U_13
_atom_site_aniso_U_12
Ce1 0.0292(3) 0.0209(3) 0.0485(4) 0.000 0.0040(2) 0.000
O1 0.027(2) 0.026(3) 0.041(2) -0.003(2) 0.0181(19) -0.002(2)
O2 0.030(3) 0.035(3) 0.034(3) 0.007(2) 0.014(2) 0.007(2)
O3 0.026(3) 0.023(3) 0.040(3) 0.001(2) 0.011(2) -0.001(2)
N1 0.033(4) 0.039(4) 0.057(4) 0.006(3) 0.024(3) 0.003(3)
N2 0.036(4) 0.050(5) 0.071(5) 0.013(4) 0.028(4) 0.006(3)
N3 0.050(6) 0.043(6) 0.072(6) 0.021(5) 0.013(5) -0.014(4)
C1 0.029(3) 0.026(3) 0.029(3) -0.004(3) 0.011(3) -0.007(3)
C2 0.039(4) 0.039(4) 0.034(4) -0.003(3) 0.019(3) -0.004(3)
C3 0.043(5) 0.049(5) 0.034(4) 0.005(3) 0.019(4) -0.002(4)
C4 0.031(4) 0.037(4) 0.034(4) 0.009(3) 0.009(3) -0.001(3)
C5 0.049(5) 0.043(5) 0.040(4) 0.018(4) 0.012(4) 0.003(4)
C6 0.046(5) 0.034(4) 0.059(5) 0.021(4) 0.018(4) 0.011(4)
C7 0.044(5) 0.025(4) 0.063(5) 0.007(4) 0.024(4) 0.009(3)
C8 0.034(4) 0.028(4) 0.045(4) 0.003(3) 0.022(3) 0.006(3)
C9 0.023(3) 0.030(4) 0.025(3) 0.001(3) 0.003(3) 0.002(3)
C10 0.016(3) 0.032(4) 0.028(3) 0.006(3) 0.007(2) 0.001(3)
C11 0.035(4) 0.022(3) 0.027(3) 0.004(3) 0.016(3) 0.008(3)
C12 0.035(4) 0.015(3) 0.042(4) -0.003(3) 0.022(3) -0.001(3)
C13 0.039(4) 0.026(4) 0.037(4) 0.006(3) 0.020(3) 0.008(3)
C14 0.035(4) 0.037(4) 0.060(5) -0.003(4) 0.025(4) 0.002(3)
C15 0.026(4) 0.064(6) 0.064(6) -0.005(5) 0.031(4) -0.003(4)
C16 0.052(6) 0.051(6) 0.062(6) 0.013(5) 0.045(5) 0.010(5)
C17 0.039(4) 0.025(4) 0.048(5) 0.005(3) 0.030(4) 0.004(3)
C18 0.049(5) 0.039(5) 0.041(4) 0.015(4) 0.030(4) 0.008(4)
C19 0.044(5) 0.045(5) 0.031(4) 0.015(3) 0.011(3) 0.009(4)
C20 0.028(4) 0.031(4) 0.030(3) 0.006(3) 0.012(3) 0.007(3)
C21 0.028(3) 0.028(3) 0.029(3) 0.006(3) 0.016(3) 0.007(3)
C22 0.039(4) 0.037(4) 0.039(4) -0.001(3) 0.025(3) -0.005(3)
C23 0.041(4) 0.045(4) 0.040(4) 0.006(4) 0.028(3) 0.004(4)
C24 0.029(4) 0.027(3) 0.029(3) -0.002(3) 0.014(3) 0.003(3)
C25 0.038(4) 0.044(5) 0.026(3) -0.003(3) 0.015(3) 0.004(3)
C26 0.046(5) 0.037(5) 0.035(4) -0.012(3) 0.017(4) -0.010(4)
C27 0.046(5) 0.035(4) 0.045(4) -0.006(3) 0.022(4) -0.012(4)
C28 0.039(4) 0.029(4) 0.033(4) -0.002(3) 0.017(3) -0.001(3)
C29 0.027(4) 0.020(3) 0.022(3) 0.004(2) 0.011(3) 0.003(3)
C30 0.029(3) 0.022(3) 0.027(3) 0.003(3) 0.013(3) 0.005(3)
C31 0.064(7) 0.081(9) 0.096(9) 0.054(7) 0.047(7) 0.034(6)
C32 0.041(6) 0.105(11) 0.099(9) 0.039(8) 0.034(6) 0.007(6)
C33 0.126(12) 0.084(10) 0.040(6) 0.014(6) 0.025(7) 0.020(9)
C34 0.088(9) 0.080(9) 0.087(9) 0.003(7) 0.054(8) 0.026(8)
C35 0.062(7) 0.037(7) 0.142(14) 0.036(8) 0.025(8) 0.011(5)
C36 0.092(10) 0.098(12) 0.106(11) 0.056(10) 0.050(9) 0.002(9)
Li1 0.024(6) 0.035(7) 0.043(7) 0.009(6) 0.014(5) 0.010(5)
Li2 0.028(10) 0.041(14) 0.046(11) 0.000 0.023(9) 0.000
Ce1' 0.0807(6) 0.0229(3) 0.0692(5) 0.000 0.0595(4) 0.000
O1' 0.037(3) 0.025(3) 0.053(3) -0.002(2) 0.030(2) -0.002(2)
O2' 0.048(3) 0.031(3) 0.047(3) -0.001(2) 0.030(3) -0.003(2)
O3' 0.047(3) 0.024(3) 0.053(3) 0.000(2) 0.038(3) 0.006(3)
N1' 0.043(4) 0.037(4) 0.042(4) -0.002(3) 0.026(3) 0.004(3)
N2' 0.040(4) 0.049(4) 0.058(4) -0.003(3) 0.038(3) -0.003(3)
N3' 0.081(6) 0.044(5) 0.057(5) -0.010(4) 0.047(5) -0.015(5)
C1' 0.036(4) 0.025(3) 0.036(4) -0.003(3) 0.021(3) 0.003(3)
C2' 0.023(3) 0.048(5) 0.044(4) -0.008(4) 0.017(3) -0.003(3)
C3' 0.032(4) 0.045(5) 0.037(4) -0.001(3) 0.014(3) 0.006(3)
C4' 0.042(4) 0.036(4) 0.034(3) 0.003(4) 0.023(3) 0.009(4)
C5' 0.068(6) 0.034(4) 0.045(5) 0.012(4) 0.029(4) 0.017(4)
C6' 0.074(7) 0.032(4) 0.062(6) 0.014(4) 0.043(5) 0.010(4)
C7' 0.054(5) 0.034(5) 0.076(6) 0.005(4) 0.044(5) -0.004(4)
C8' 0.037(4) 0.029(4) 0.044(4) 0.000(3) 0.022(3) -0.002(3)
C9' 0.038(4) 0.023(3) 0.027(3) 0.000(2) 0.017(3) 0.000(3)
C10' 0.029(3) 0.026(3) 0.029(3) 0.000(3) 0.015(3) 0.000(3)
C11' 0.024(3) 0.024(3) 0.035(3) 0.003(3) 0.016(3) -0.002(3)
C12' 0.031(4) 0.017(3) 0.034(4) 0.001(3) 0.017(3) 0.000(3)
C13' 0.037(4) 0.026(3) 0.037(4) 0.001(3) 0.023(3) -0.001(3)
C14' 0.042(5) 0.040(5) 0.063(5) 0.002(4) 0.037(4) -0.001(4)
C15' 0.041(5) 0.047(5) 0.078(6) 0.003(5) 0.040(5) 0.000(4)
C16' 0.032(4) 0.043(6) 0.067(6) 0.013(5) 0.024(4) 0.006(4)
C17' 0.024(4) 0.025(4) 0.049(5) 0.007(3) 0.017(3) -0.003(3)
C18' 0.038(4) 0.034(4) 0.040(4) 0.007(3) 0.009(4) 0.005(3)
C19' 0.058(6) 0.048(5) 0.031(4) 0.007(4) 0.018(4) -0.003(4)
C20' 0.035(4) 0.029(4) 0.032(4) -0.002(3) 0.019(3) -0.001(3)
C21' 0.030(4) 0.029(4) 0.032(3) 0.007(3) 0.020(3) 0.002(3)
C22' 0.035(4) 0.037(4) 0.044(4) 0.008(3) 0.022(3) 0.012(3)
C23' 0.035(3) 0.047(4) 0.035(3) 0.009(4) 0.012(3) -0.001(4)
C24' 0.034(4) 0.028(4) 0.030(3) 0.005(3) 0.014(3) -0.007(3)
C25' 0.042(4) 0.045(5) 0.028(3) -0.002(3) 0.012(3) -0.010(4)
C26' 0.059(6) 0.041(6) 0.042(5) -0.013(4) 0.018(4) -0.005(5)
C27' 0.045(5) 0.028(4) 0.041(4) -0.009(3) 0.021(4) 0.002(3)
C28' 0.036(4) 0.024(3) 0.036(4) 0.001(3) 0.021(3) 0.001(3)
C29' 0.027(3) 0.020(3) 0.032(3) -0.002(3) 0.021(3) -0.003(3)
C30' 0.025(3) 0.024(3) 0.035(3) -0.001(3) 0.020(3) -0.002(3)
C31' 0.065(6) 0.070(7) 0.047(5) 0.014(5) 0.032(5) -0.003(5)
C32' 0.054(6) 0.064(6) 0.048(5) 0.016(4) 0.020(4) -0.018(5)
C33' 0.051(6) 0.071(7) 0.043(5) -0.008(5) 0.019(4) 0.001(5)
C34' 0.030(4) 0.054(6) 0.073(6) 0.010(5) 0.025(4) -0.003(4)
C35' 0.134(13) 0.031(6) 0.147(14) -0.028(8) 0.111(12) -0.021(8)
C36' 0.092(10) 0.073(9) 0.104(10) -0.028(8) 0.051(9) -0.046(8)
Li1' 0.032(7) 0.029(6) 0.053(8) -0.005(6) 0.023(6) 0.003(5)
Li2' 0.042(12) 0.031(13) 0.056(13) 0.000 0.027(10) 0.000

loop_
_atom_type_symbol
_atom_type_description
_atom_type_scat_dispersion_real
_atom_type_scat_dispersion_imag
_atom_type_scat_source
C C 0.0033 0.0016 'International Tables Vol C Tables 4.2.6.8 and 6.1.1.4'
H H 0.0000 0.0000 'International Tables Vol C Tables 4.2.6.8 and 6.1.1.4'
N N 0.0061 0.0033 'International Tables Vol C Tables 4.2.6.8 and 6.1.1.4'
O O 0.0106 0.0060 'International Tables Vol C Tables 4.2.6.8 and 6.1.1.4'
Li Li -0.0003 0.0001 'International Tables Vol C Tables 4.2.6.8 and 6.1.1.4'
Ce Ce -0.2486 2.6331 'International Tables Vol C Tables 4.2.6.8 and 6.1.1.4'

loop_
_geom_angle_atom_site_label_1
_geom_angle_atom_site_label_2
_geom_angle_atom_site_label_3
_geom_angle
_geom_angle_site_symmetry_1
_geom_angle_site_symmetry_3
O2 Ce1 O2 72.5(3) 2_657 .
O2 Ce1 O1 81.76(19) 2_657 2_657
O2 Ce1 O1 92.94(19) . 2_657
O2 Ce1 O1 92.94(19) 2_657 .
O2 Ce1 O1 81.76(19) . .
O1 Ce1 O1 173.5(3) 2_657 .
O2 Ce1 O3 163.40(17) 2_657 2_657
O2 Ce1 O3 105.6(2) . 2_657
O1 Ce1 O3 114.83(19) 2_657 2_657
O1 Ce1 O3 70.54(19) . 2_657
O2 Ce1 O3 105.6(2) 2_657 .
O2 Ce1 O3 163.40(17) . .
O1 Ce1 O3 70.54(19) 2_657 .
O1 Ce1 O3 114.83(19) . .
O3 Ce1 O3 80.9(3) 2_657 .
O2 Ce1 Li2 36.25(14) 2_657 .
O2 Ce1 Li2 36.25(14) . .
O1 Ce1 Li2 86.73(13) 2_657 .
O1 Ce1 Li2 86.73(13) . .
O3 Ce1 Li2 139.53(14) 2_657 .
O3 Ce1 Li2 139.53(15) . .
O2 Ce1 Li1 128.3(3) 2_657 2_657
O2 Ce1 Li1 95.2(3) . 2_657
O1 Ce1 Li1 149.9(3) 2_657 2_657
O1 Ce1 Li1 35.4(3) . 2_657
O3 Ce1 Li1 35.1(3) 2_657 2_657
O3 Ce1 Li1 98.5(3) . 2_657
Li2 Ce1 Li1 116.1(3) . 2_657
O2 Ce1 Li1 95.2(3) 2_657 .
O2 Ce1 Li1 128.3(3) . .
O1 Ce1 Li1 35.4(3) 2_657 .
O1 Ce1 Li1 149.9(3) . .
O3 Ce1 Li1 98.5(3) 2_657 .
O3 Ce1 Li1 35.1(3) . .
Li2 Ce1 Li1 116.1(3) . .
Li1 Ce1 Li1 127.8(5) 2_657 .
C1 O1 Li1 130.3(6) . 2_657
C1 O1 Ce1 120.9(4) . .
Li1 O1 Ce1 98.0(5) 2_657 .
C20 O2 Li2 139.9(6) . .
C20 O2 Ce1 112.5(5) . .
Li2 O2 Ce1 97.4(6) . .
C21 O3 Li1 141.6(7) . .
C21 O3 Ce1 118.3(5) . .
Li1 O3 Ce1 97.9(5) . .
C31 N1 C33 116.2(10) . .
C31 N1 Li1 104.8(7) . .
C33 N1 Li1 110.0(8) . .
C34 N2 C32 115.1(11) . .
C34 N2 Li1 113.3(9) . .
C32 N2 Li1 104.6(7) . .
C35 N3 C36 113.0(13) . .
C35 N3 Li2 105.9(10) . .
C36 N3 Li2 109.3(9) . .
O1 C1 C10 122.5(6) . .
O1 C1 C2 119.0(7) . .
C10 C1 C2 118.5(7) . .
C3 C2 C1 121.8(8) . .
C2 C3 C4 120.7(7) . .
C9 C4 C3 118.8(8) . .
C9 C4 C5 118.7(8) . .
C3 C4 C5 122.3(8) . .
C6 C5 C4 121.7(8) . .
C5 C6 C7 120.0(8) . .
C8 C7 C6 120.2(9) . .
C7 C8 C9 120.9(8) . .
C4 C9 C8 118.4(7) . .
C4 C9 C10 120.0(7) . .
C8 C9 C10 121.6(7) . .
C1 C10 C9 120.1(6) . .
C1 C10 C11 120.9(6) . .
C9 C10 C11 119.0(6) . .
C20 C11 C12 119.2(7) . .
C20 C11 C10 119.9(7) . .
C12 C11 C10 120.9(6) . .
C11 C12 C13 122.7(7) . .
C11 C12 C17 121.3(7) . .
C13 C12 C17 116.0(7) . .
C14 C13 C12 121.5(8) . .
C13 C14 C15 122.1(8) . .
C16 C15 C14 119.1(8) . .
C15 C16 C17 120.4(8) . .
C18 C17 C16 120.7(8) . .
C18 C17 C12 118.4(8) . .
C16 C17 C12 120.9(8) . .
C19 C18 C17 120.6(7) . .
C18 C19 C20 121.5(8) . .
O2 C20 C11 121.3(7) . .
O2 C20 C19 119.8(7) . .
C11 C20 C19 118.9(7) . .
O3 C21 C30 121.6(6) . .
O3 C21 C22 119.9(7) . .
C30 C21 C22 118.5(7) . .
C23 C22 C21 123.0(7) . .
C22 C23 C24 120.3(6) . .
C23 C24 C29 119.3(7) . .
C23 C24 C25 121.9(7) . .
C29 C24 C25 118.7(7) . .
C26 C25 C24 121.6(7) . .
C25 C26 C27 119.6(8) . .
C28 C27 C26 120.4(8) . .
C27 C28 C29 122.1(7) . .
C28 C29 C30 123.2(6) . .
C28 C29 C24 117.5(7) . .
C30 C29 C24 119.2(7) . .
C21 C30 C29 119.5(6) . .
C21 C30 C30 120.0(5) . 2_657
C29 C30 C30 120.4(6) . 2_657
C32 C31 N1 113.3(10) . .
N2 C32 C31 113.6(10) . .
N3 C35 C35 113.8(9) . 2_657
O3 Li1 O1 93.5(6) . 2_657
O3 Li1 N2 116.2(8) . .
O1 Li1 N2 133.8(8) 2_657 .
O3 Li1 N1 119.1(8) . .
O1 Li1 N1 110.3(7) 2_657 .
N2 Li1 N1 86.3(6) . .
O3 Li1 Ce1 46.9(3) . .
O1 Li1 Ce1 46.6(3) 2_657 .
N2 Li1 Ce1 147.0(6) . .
N1 Li1 Ce1 126.3(6) . .
O2 Li2 O2 92.7(11) 2_657 .
O2 Li2 N3 138.7(3) 2_657 2_657
O2 Li2 N3 105.7(4) . 2_657
O2 Li2 N3 105.7(4) 2_657 .
O2 Li2 N3 138.7(3) . .
N3 Li2 N3 84.6(12) 2_657 .
O2 Li2 Ce1 46.3(6) 2_657 .
O2 Li2 Ce1 46.3(6) . .
N3 Li2 Ce1 137.7(6) 2_657 .
N3 Li2 Ce1 137.7(6) . .
O3' Ce1' O3' 83.8(3) . 2_656
O3' Ce1' O2' 163.60(17) . .
O3' Ce1' O2' 104.1(2) 2_656 .
O3' Ce1' O2' 104.1(2) . 2_656
O3' Ce1' O2' 163.60(18) 2_656 2_656
O2' Ce1' O2' 72.3(3) . 2_656
O3' Ce1' O1' 117.3(2) . .
O3' Ce1' O1' 70.6(2) 2_656 .
O2' Ce1' O1' 79.02(19) . .
O2' Ce1' O1' 93.06(19) 2_656 .
O3' Ce1' O1' 70.6(2) . 2_656
O3' Ce1' O1' 117.3(2) 2_656 2_656
O2' Ce1' O1' 93.06(19) . 2_656
O2' Ce1' O1' 79.02(19) 2_656 2_656
O1' Ce1' O1' 170.3(3) . 2_656
O3' Ce1' Li2' 138.09(14) . .
O3' Ce1' Li2' 138.09(14) 2_656 .
O2' Ce1' Li2' 36.13(15) . .
O2' Ce1' Li2' 36.13(15) 2_656 .
O1' Ce1' Li2' 85.13(13) . .
O1' Ce1' Li2' 85.13(13) 2_656 .
O3' Ce1' Li1' 100.6(3) . 2_656
O3' Ce1' Li1' 34.3(3) 2_656 2_656
O2' Ce1' Li1' 93.6(3) . 2_656
O2' Ce1' Li1' 129.3(3) 2_656 2_656
O1' Ce1' Li1' 36.3(3) . 2_656
O1' Ce1' Li1' 151.6(3) 2_656 2_656
Li2' Ce1' Li1' 115.5(2) . 2_656
O3' Ce1' Li1' 34.3(3) . .
O3' Ce1' Li1' 100.6(3) 2_656 .
O2' Ce1' Li1' 129.3(3) . .
O2' Ce1' Li1' 93.6(3) 2_656 .
O1' Ce1' Li1' 151.6(3) . .
O1' Ce1' Li1' 36.3(3) 2_656 .
Li2' Ce1' Li1' 115.5(2) . .
Li1' Ce1' Li1' 128.9(5) 2_656 .
C1' O1' Li1' 131.2(6) . 2_656
C1' O1' Ce1' 122.0(4) . .
Li1' O1' Ce1' 97.3(5) 2_656 .
C20' O2' Li2' 141.6(7) . .
C20' O2' Ce1' 112.8(5) . .
Li2' O2' Ce1' 96.4(6) . .
C21' O3' Li1' 140.4(7) . .
C21' O3' Ce1' 116.6(4) . .
Li1' O3' Ce1' 100.3(5) . .
C31' N1' C33' 112.9(8) . .
C31' N1' Li1' 105.0(7) . .
C33' N1' Li1' 118.8(8) . .
C34' N2' C32' 110.4(8) . .
C34' N2' Li1' 116.7(7) . .
C32' N2' Li1' 103.2(7) . .
C36' N3' C35' 114.0(12) . .
C36' N3' Li2' 113.6(9) . .
C35' N3' Li2' 103.5(9) . .
O1' C1' C10' 122.1(7) . .
O1' C1' C2' 120.3(7) . .
C10' C1' C2' 117.7(7) . .
C3' C2' C1' 121.8(8) . .
C2' C3' C4' 121.5(8) . .
C5' C4' C3' 122.5(8) . .
C5' C4' C9' 118.9(8) . .
C3' C4' C9' 118.6(8) . .
C6' C5' C4' 122.1(9) . .
C5' C6' C7' 119.7(8) . .
C8' C7' C6' 119.9(9) . .
C7' C8' C9' 122.0(8) . .
C8' C9' C4' 117.5(7) . .
C8' C9' C10' 123.2(7) . .
C4' C9' C10' 119.3(7) . .
C1' C10' C9' 121.1(7) . .
C1' C10' C11' 119.1(6) . .
C9' C10' C11' 119.8(6) . .
C20' C11' C12' 120.4(7) . .
C20' C11' C10' 118.2(6) . .
C12' C11' C10' 121.3(6) . .
C11' C12' C17' 119.5(7) . .
C11' C12' C13' 122.6(7) . .
C17' C12' C13' 117.9(7) . .
C14' C13' C12' 121.6(8) . .
C13' C14' C15' 121.1(8) . .
C16' C15' C14' 118.9(9) . .
C15' C16' C17' 121.9(9) . .
C18' C17' C12' 119.2(8) . .
C18' C17' C16' 122.3(8) . .
C12' C17' C16' 118.6(8) . .
C19' C18' C17' 121.7(8) . .
C18' C19' C20' 120.5(8) . .
O2' C20' C11' 122.5(7) . .
O2' C20' C19' 119.0(7) . .
C11' C20' C19' 118.5(7) . .
O3' C21' C30' 121.8(7) . .
O3' C21' C22' 119.9(7) . .
C30' C21' C22' 118.3(7) . .
C23' C22' C21' 122.6(7) . .
C22' C23' C24' 120.3(7) . .
C23' C24' C29' 119.5(7) . .
C23' C24' C25' 123.0(7) . .
C29' C24' C25' 117.6(7) . .
C26' C25' C24' 121.5(8) . .
C25' C26' C27' 120.1(8) . .
C28' C27' C26' 120.7(8) . .
C27' C28' C29' 120.8(7) . .
C28' C29' C24' 119.2(7) . .
C28' C29' C30' 121.3(7) . .
C24' C29' C30' 119.5(7) . .
C21' C30' C29' 119.4(6) . .
C21' C30' C30' 120.7(6) . 2_656
C29' C30' C30' 119.8(5) . 2_656
N1' C31' C32' 108.9(8) . .
N2' C32' C31' 110.6(9) . .
C35' C35' N3' 109.4(9) 2_656 .
O3' Li1' O1' 91.7(7) . 2_656
O3' Li1' N2' 113.3(7) . .
O1' Li1' N2' 142.4(7) 2_656 .
O3' Li1' N1' 119.3(7) . .
O1' Li1' N1' 107.6(7) 2_656 .
N2' Li1' N1' 84.9(6) . .
O3' Li1' Ce1' 45.3(4) . .
O1' Li1' Ce1' 46.5(3) 2_656 .
N2' Li1' Ce1' 150.1(6) . .
N1' Li1' Ce1' 122.5(5) . .
O2' Li2' O2' 94.9(12) 2_656 .
O2' Li2' N3' 135.8(3) 2_656 .
O2' Li2' N3' 105.5(4) . .
O2' Li2' N3' 105.5(4) 2_656 2_656
O2' Li2' N3' 135.8(3) . 2_656
N3' Li2' N3' 86.6(11) . 2_656
O2' Li2' Ce1' 47.5(6) 2_656 .
O2' Li2' Ce1' 47.5(6) . .
N3' Li2' Ce1' 136.7(6) . .
N3' Li2' Ce1' 136.7(6) 2_656 .

loop_
_geom_bond_atom_site_label_1
_geom_bond_atom_site_label_2
_geom_bond_distance
_geom_bond_site_symmetry_2
Ce1 O2 2.354(6) 2_657
Ce1 O2 2.354(6) .
Ce1 O1 2.380(5) 2_657
Ce1 O1 2.380(5) .
Ce1 O3 2.393(6) 2_657
Ce1 O3 2.393(6) .
Ce1 Li2 3.23(3) .
Ce1 Li1 3.245(12) 2_657
Ce1 Li1 3.245(12) .
O1 C1 1.338(9) .
O1 Li1 1.899(15) 2_657
O2 C20 1.323(9) .
O2 Li2 1.923(19) .
O3 C21 1.324(10) .
O3 Li1 1.886(15) .
N1 C31 1.464(13) .
N1 C33 1.464(15) .
N1 Li1 2.094(15) .
N2 C34 1.439(15) .
N2 C32 1.441(15) .
N2 Li1 2.066(15) .
N3 C35 1.41(2) .
N3 C36 1.460(18) .
N3 Li2 2.11(2) .
C1 C10 1.386(10) .
C1 C2 1.440(10) .
C2 C3 1.356(13) .
C3 C4 1.420(13) .
C4 C9 1.413(10) .
C4 C5 1.427(12) .
C5 C6 1.346(14) .
C6 C7 1.412(13) .
C7 C8 1.374(11) .
C8 C9 1.425(11) .
C9 C10 1.437(10) .
C10 C11 1.502(9) .
C11 C20 1.390(10) .
C11 C12 1.417(11) .
C12 C13 1.421(11) .
C12 C17 1.432(11) .
C13 C14 1.347(12) .
C14 C15 1.399(13) .
C15 C16 1.366(14) .
C16 C17 1.406(13) .
C17 C18 1.408(13) .
C18 C19 1.364(13) .
C19 C20 1.454(11) .
C21 C30 1.390(10) .
C21 C22 1.427(10) .
C22 C23 1.327(12) .
C23 C24 1.404(11) .
C24 C29 1.431(9) .
C24 C25 1.430(11) .
C25 C26 1.343(13) .
C26 C27 1.429(12) .
C27 C28 1.348(11) .
C28 C29 1.420(11) .
C29 C30 1.427(11) .
C30 C30 1.521(12) 2_657
C31 C32 1.465(17) .
C35 C35 1.51(3) 2_657
Li1 O1 1.899(15) 2_657
Li2 O2 1.923(18) 2_657
Li2 N3 2.11(2) 2_657
Ce1' O3' 2.373(7) .
Ce1' O3' 2.373(7) 2_656
Ce1' O2' 2.399(6) .
Ce1' O2' 2.399(6) 2_656
Ce1' O1' 2.399(5) .
Ce1' O1' 2.399(5) 2_656
Ce1' Li2' 3.24(3) .
Ce1' Li1' 3.283(14) 2_656
Ce1' Li1' 3.283(14) .
O1' C1' 1.325(9) .
O1' Li1' 1.958(15) 2_656
O2' C20' 1.327(9) .
O2' Li2' 1.920(18) .
O3' C21' 1.325(10) .
O3' Li1' 1.882(15) .
N1' C31' 1.439(11) .
N1' C33' 1.463(12) .
N1' Li1' 2.113(16) .
N2' C34' 1.462(12) .
N2' C32' 1.470(13) .
N2' Li1' 2.104(15) .
N3' C36' 1.434(17) .
N3' C35' 1.52(2) .
N3' Li2' 2.09(2) .
C1' C10' 1.404(10) .
C1' C2' 1.432(11) .
C2' C3' 1.354(13) .
C3' C4' 1.416(12) .
C4' C5' 1.412(12) .
C4' C9' 1.422(10) .
C5' C6' 1.347(15) .
C6' C7' 1.400(15) .
C7' C8' 1.374(12) .
C8' C9' 1.406(11) .
C9' C10' 1.427(10) .
C10' C11' 1.510(10) .
C11' C20' 1.393(10) .
C11' C12' 1.408(10) .
C12' C17' 1.412(11) .
C12' C13' 1.416(10) .
C13' C14' 1.367(11) .
C14' C15' 1.389(14) .
C15' C16' 1.369(14) .
C16' C17' 1.425(13) .
C17' C18' 1.394(13) .
C18' C19' 1.350(14) .
C19' C20' 1.433(12) .
C21' C30' 1.382(10) .
C21' C22' 1.433(11) .
C22' C23' 1.351(13) .
C23' C24' 1.399(12) .
C24' C29' 1.415(10) .
C24' C25' 1.436(11) .
C25' C26' 1.362(14) .
C26' C27' 1.388(13) .
C27' C28' 1.370(10) .
C28' C29' 1.417(10) .
C29' C30' 1.454(10) .
C30' C30' 1.494(12) 2_656
C31' C32' 1.503(14) .
C35' C35' 1.47(3) 2_656
Li1' O1' 1.958(15) 2_656
Li2' O2' 1.920(18) 2_656
Li2' N3' 2.09(2) 2_656
